data_4311989
loop_
_publ_author_name
'Yan-Dan Chen'
'Li-Yi Zhang'
'Lin-Xi Shi'
'Zhong-Ning Chen'

_publ_section_title
;
 Syntheses, Characterization, and Luminescence of PtII-MI (M = Cu, Ag, Au)
 Heterometallic Complexes by Incorporating Pt(diimine)(dithiolate) with
 [M2(dppm)2]2+ (dppm = Bis(diphenylphosphino)methane)
;
_journal_name_full 'Inorganic Chemistry'
_journal_page_first 7493
_journal_page_last 7501
_journal_paper_doi 10.1021/ic049104r
_journal_volume 43
_journal_year 2004
_chemical_formula_sum 'C42 H39 Cl Cu F0 N2 O5 P2 Pt0.5 S'
_chemical_formula_weight 942.29
_chemical_name_systematic
;
 ?
;
_space_group_IT_number 15
_symmetry_cell_setting monoclinic
_symmetry_space_group_name_Hall '-C 2yc'
_symmetry_space_group_name_H-M 'C 1 2/c 1'
_atom_sites_solution_hydrogens geom
_atom_sites_solution_primary direct
_atom_sites_solution_secondary difmap
_audit_creation_method SHELXL-97
_cell_angle_alpha 90.00
_cell_angle_beta 91.4290(10)
_cell_angle_gamma 90.00
_cell_formula_units_Z 8
_cell_length_a 19.0913(4)
_cell_length_b 16.3501(3)
_cell_length_c 27.994
_cell_measurement_reflns_used 5884
_cell_measurement_temperature 293(2)
_cell_measurement_theta_max 25.00
_cell_measurement_theta_min 1.46
_cell_volume 8735.5(2)
_computing_cell_refinement 'Siemens SMART & SAINT'
_computing_data_collection 'Siemens SMART'
_computing_data_reduction 'Siemens XPREP'
_computing_structure_refinement 'Siemens SHELXTL'
_computing_structure_solution 'Siemens SHELXTL'
_diffrn_ambient_temperature 293(2)
_diffrn_measured_fraction_theta_full 0.999
_diffrn_measured_fraction_theta_max 0.999
_diffrn_measurement_device_type 'Siemens SMART CCD'
_diffrn_radiation_monochromator graphite
_diffrn_radiation_source 'fine-focus sealed tube'
_diffrn_radiation_type MoK\a
_diffrn_radiation_wavelength 0.71073
_diffrn_reflns_av_R_equivalents 0.0588
_diffrn_reflns_av_sigmaI/netI 0.0676
_diffrn_reflns_limit_h_max 17
_diffrn_reflns_limit_h_min -22
_diffrn_reflns_limit_k_max 19
_diffrn_reflns_limit_k_min -16
_diffrn_reflns_limit_l_max 33
_diffrn_reflns_limit_l_min -32
_diffrn_reflns_number 14002
_diffrn_reflns_theta_full 25.00
_diffrn_reflns_theta_max 25.00
_diffrn_reflns_theta_min 1.46
_diffrn_standards_decay_% 0
_diffrn_standards_interval_count 0
_diffrn_standards_interval_time .
_diffrn_standards_number 0
_exptl_absorpt_coefficient_mu 2.319
_exptl_absorpt_correction_T_max 1.0000
_exptl_absorpt_correction_T_min .5251
_exptl_absorpt_correction_type empirical
_exptl_absorpt_process_details 'SADABS (Sheldrick, 1996)'
_exptl_crystal_colour yellow
_exptl_crystal_density_diffrn 1.433
_exptl_crystal_density_method 'not measured'
_exptl_crystal_description cubic
_exptl_crystal_F_000 3808
_exptl_crystal_size_max .64
_exptl_crystal_size_mid .62
_exptl_crystal_size_min .62
_refine_diff_density_max 2.325
_refine_diff_density_min -1.789
_refine_diff_density_rms 0.190
_refine_ls_extinction_method none
_refine_ls_goodness_of_fit_ref 1.194
_refine_ls_hydrogen_treatment mixed
_refine_ls_matrix_type full
_refine_ls_number_parameters 495
_refine_ls_number_reflns 7681
_refine_ls_number_restraints 7
_refine_ls_restrained_S_all 1.194
_refine_ls_R_factor_all 0.1265
_refine_ls_R_factor_gt 0.0887
_refine_ls_shift/su_max 0.095
_refine_ls_shift/su_mean 0.001
_refine_ls_structure_factor_coef Fsqd
_refine_ls_weighting_details 'calc w=1/[\s^2^(Fo^2^)+(0.0808P)^2^+205.9814P] where P=(Fo^2^+2Fc^2^)/3'
_refine_ls_weighting_scheme calc
_refine_ls_wR_factor_gt 0.2129
_refine_ls_wR_factor_ref 0.2485
_reflns_number_gt 5728
_reflns_number_total 7681
_reflns_threshold_expression >2sigma(I)
_cod_data_source_file ic049104rsi20040708_085850_1.cif
_cod_data_source_block 1(Compound14)
_cod_depositor_comments
;
The following automatic conversions were performed:
'_symmetry_cell_setting' value 'Monoclinic' changed to 'monoclinic'
according to '/home/saulius/struct/CIF-dictionaries/cif_core.dic'
dictionary named 'cif_core.dic' version 2.4.1 from 2010-06-29.

Automatic conversion script
Id: cif_fix_enum 1527 2010-12-29 10:47:43Z saulius 
;
_cod_original_formula_sum 'C42 H39 Cl Cu F0 N2 O5 P2 Pt0.50 S'
_cod_database_code 4311989

loop_
_symmetry_equiv_pos_as_xyz
'x, y, z'
'-x, y, -z+1/2'
'x+1/2, y+1/2, z'
'-x+1/2, y+1/2, -z+1/2'
'-x, -y, -z'
'x, -y, z-1/2'
'-x+1/2, -y+1/2, -z'
'x+1/2, -y+1/2, z-1/2'

loop_
_atom_site_label
_atom_site_type_symbol
_atom_site_fract_x
_atom_site_fract_y
_atom_site_fract_z
_atom_site_U_iso_or_equiv
_atom_site_adp_type
_atom_site_occupancy
_atom_site_symmetry_multiplicity
_atom_site_calc_flag
_atom_site_refinement_flags
_atom_site_disorder_assembly
_atom_site_disorder_group
Pt Pt 0.0000 0.49073(4) 0.2500 0.0452(2) Uani 1 2 d S . .
Cu Cu 0.07534(9) 0.57915(11) 0.13365(6) 0.0589(5) Uani 1 1 d . . .
Cl Cl 0.3753(3) 0.6099(3) 0.39354(18) 0.0922(14) Uani 1 1 d . . .
S S -0.00649(18) 0.5940(2) 0.19310(11) 0.0518(8) Uani 1 1 d . . .
P1 P -0.00561(17) 0.3974(2) 0.18877(12) 0.0490(8) Uani 1 1 d . . .
P3 P 0.13136(17) 0.4638(2) 0.14702(11) 0.0507(8) Uani 1 1 d . . .
O11 O 0.342(2) 0.5677(19) 0.4255(11) 0.31(2) Uani 1 1 d . . .
O12 O 0.3311(18) 0.6480(17) 0.3622(13) 0.30(2) Uani 1 1 d . . .
O13 O 0.4111(12) 0.5570(13) 0.3657(7) 0.182(9) Uani 1 1 d . . .
O14 O 0.4142(11) 0.6716(13) 0.4111(8) 0.180(9) Uani 1 1 d . . .
C1 C 0.0781(7) 0.3746(9) 0.1621(5) 0.063(4) Uani 1 1 d . . .
H1A H 0.0694 0.3431 0.1332 0.076 Uiso 1 1 calc R . .
H1B H 0.1051 0.3404 0.1841 0.076 Uiso 1 1 calc R . .
C2 C 0.0174(9) 0.6852(9) 0.2271(5) 0.068(4) Uani 1 1 d . . .
H2A H 0.0678 0.6867 0.2325 0.081 Uiso 1 1 calc R . .
H2B H 0.0038 0.7336 0.2091 0.081 Uiso 1 1 calc R . .
C11 C -0.0445(8) 0.2979(10) 0.2004(5) 0.069(4) Uani 1 1 d . . .
C12 C -0.0147(11) 0.2257(11) 0.1892(8) 0.109(8) Uani 1 1 d . . .
H12A H 0.0288 0.2255 0.1749 0.131 Uiso 1 1 calc R . .
C13 C -0.0475(15) 0.1519(14) 0.1985(12) 0.185(16) Uani 1 1 d . . .
H13A H -0.0253 0.1024 0.1926 0.223 Uiso 1 1 calc R . .
C14 C -0.1138(16) 0.1540(16) 0.2169(12) 0.180(15) Uani 1 1 d . . .
H14A H -0.1382 0.1054 0.2210 0.216 Uiso 1 1 calc R . .
C15 C -0.1440(11) 0.2257(14) 0.2291(8) 0.115(8) Uani 1 1 d . . .
H15A H -0.1876 0.2262 0.2431 0.137 Uiso 1 1 calc R . .
C16 C -0.1102(8) 0.2966(10) 0.2206(5) 0.072(4) Uani 1 1 d . . .
H16A H -0.1314 0.3458 0.2286 0.086 Uiso 1 1 calc R . .
C21 C -0.0641(7) 0.4247(10) 0.1384(5) 0.064(4) Uani 1 1 d . . .
C22 C -0.0587(10) 0.3835(14) 0.0955(6) 0.103(7) Uani 1 1 d . . .
H22A H -0.0213 0.3487 0.0898 0.124 Uiso 1 1 calc R . .
C23 C -0.1128(15) 0.3966(18) 0.0605(7) 0.130(9) Uani 1 1 d . . .
H23A H -0.1118 0.3675 0.0319 0.156 Uiso 1 1 calc R . .
C24 C -0.1646(13) 0.4490(19) 0.0672(10) 0.125(9) Uani 1 1 d . . .
H24A H -0.1970 0.4595 0.0426 0.150 Uiso 1 1 calc R . .
C25 C -0.1704(9) 0.4868(13) 0.1093(8) 0.095(6) Uani 1 1 d . . .
H25A H -0.2080 0.5215 0.1147 0.114 Uiso 1 1 calc R . .
C26 C -0.1201(8) 0.4737(10) 0.1442(6) 0.069(4) Uani 1 1 d . . .
H26A H -0.1249 0.4999 0.1734 0.083 Uiso 1 1 calc R . .
C31 C 0.1859(7) 0.4241(10) 0.0993(4) 0.058(4) Uani 1 1 d . . .
C32 C 0.2195(8) 0.4832(12) 0.0727(5) 0.081(5) Uani 1 1 d . . .
H32A H 0.2128 0.5386 0.0785 0.097 Uiso 1 1 calc R . .
C33 C 0.2648(10) 0.4561(16) 0.0359(7) 0.099(6) Uani 1 1 d . . .
H33A H 0.2874 0.4946 0.0172 0.119 Uiso 1 1 calc R . .
C34 C 0.2750(10) 0.3770(16) 0.0280(6) 0.101(7) Uani 1 1 d . . .
H34A H 0.3059 0.3611 0.0046 0.121 Uiso 1 1 calc R . .
C35 C 0.2409(10) 0.3180(13) 0.0539(6) 0.089(5) Uani 1 1 d . . .
H35A H 0.2483 0.2629 0.0474 0.107 Uiso 1 1 calc R . .
C36 C 0.1949(8) 0.3410(11) 0.0899(5) 0.068(4) Uani 1 1 d . . .
H36A H 0.1711 0.3017 0.1072 0.081 Uiso 1 1 calc R . .
C41 C 0.1933(7) 0.4699(9) 0.1973(4) 0.056(3) Uani 1 1 d . . .
C42 C 0.2437(8) 0.4123(12) 0.2061(5) 0.078(5) Uani 1 1 d . . .
H42A H 0.2465 0.3677 0.1856 0.093 Uiso 1 1 calc R . .
C43 C 0.2912(10) 0.4176(14) 0.2444(6) 0.094(6) Uani 1 1 d . . .
H43A H 0.3245 0.3770 0.2499 0.113 Uiso 1 1 calc R . .
C44 C 0.2877(10) 0.4853(15) 0.2745(6) 0.092(6) Uani 1 1 d . . .
H44A H 0.3197 0.4903 0.2999 0.110 Uiso 1 1 calc R . .
C45 C 0.2381(9) 0.5445(13) 0.2673(5) 0.080(5) Uani 1 1 d . . .
H45A H 0.2358 0.5893 0.2877 0.097 Uiso 1 1 calc R . .
C46 C 0.1898(7) 0.5361(10) 0.2277(5) 0.063(4) Uani 1 1 d . . .
H46A H 0.1555 0.5757 0.2224 0.076 Uiso 1 1 calc R . .
C52 C 0.1763(11) 0.7236(13) 0.1484(7) 0.101(6) Uani 1 1 d . . .
H52A H 0.2008 0.6915 0.1706 0.121 Uiso 1 1 calc R . .
C53 C 0.2004(12) 0.8060(15) 0.1427(9) 0.113(7) Uani 1 1 d . . .
H53A H 0.2390 0.8256 0.1601 0.136 Uiso 1 1 calc R . .
C54 C 0.1658(14) 0.8527(14) 0.1120(8) 0.116(8) Uani 1 1 d . . .
H54A H 0.1782 0.9073 0.1082 0.140 Uiso 1 1 calc R . .
C55 C 0.0699(16) 0.8651(15) 0.0498(11) 0.148(11) Uani 1 1 d . . .
H55A H 0.0805 0.9200 0.0451 0.178 Uiso 1 1 calc R . .
C56 C 0.0190(15) 0.8309(15) 0.0242(9) 0.131(9) Uani 1 1 d . . .
H56A H -0.0048 0.8620 0.0012 0.157 Uiso 1 1 calc R . .
C57 C -0.0550(11) 0.7040(16) 0.0036(7) 0.107(7) Uani 1 1 d . . .
H57A H -0.0797 0.7314 -0.0205 0.128 Uiso 1 1 calc R . .
C58 C -0.0689(10) 0.6280(15) 0.0129(6) 0.101(7) Uani 1 1 d . . .
H58A H -0.1047 0.5999 -0.0031 0.121 Uiso 1 1 calc R . .
C59 C -0.0269(10) 0.5907(14) 0.0484(6) 0.095(6) Uani 1 1 d . . .
H59A H -0.0363 0.5357 0.0538 0.114 Uiso 1 1 calc R . .
C61 C 0.0361(9) 0.7001(11) 0.0647(5) 0.075(4) Uani 1 1 d . . .
C62 C 0.0925(10) 0.7375(10) 0.0931(6) 0.079(5) Uani 1 1 d . . .
C63 C 0.1094(12) 0.8188(13) 0.0849(7) 0.097(6) Uani 1 1 d . . .
C64 C -0.0010(11) 0.7457(14) 0.0308(7) 0.099(6) Uani 1 1 d . . .
N1 N 0.1264(6) 0.6907(7) 0.1269(4) 0.063(3) Uani 1 1 d . . .
N2 N 0.0216(6) 0.6206(8) 0.0739(4) 0.063(3) Uani 1 1 d . . .
C01 C 0.461(2) 0.4116(19) 0.1667(17) 0.118(17) Uani 0.50 1 d PD . .
C02 C 0.494(3) 0.422(4) 0.2170(18) 0.15(2) Uiso 0.50 1 d PD . .
C03 C 0.386(2) 0.290(3) 0.1360(14) 0.122(15) Uiso 0.50 1 d PD . .
C04 C 0.3511(16) 0.217(2) 0.159(2) 0.16(3) Uani 0.2601(19) 1 d PD A 1
C04' C 0.3313(15) 0.236(2) 0.159(2) 0.16(3) Uani 0.2399(19) 1 d PD A 2
O01 O 0.4225(16) 0.3381(16) 0.1704(16) 0.169(17) Uani 0.50 1 d PD A .
O02 O 0.277(3) 0.715(3) 0.0274(19) 0.23(2) Uiso 0.50 1 d PD . .
C05 C 0.324(3) 0.674(3) 0.059(2) 0.149(19) Uiso 0.50 1 d PD . .

loop_
_atom_site_aniso_label
_atom_site_aniso_U_11
_atom_site_aniso_U_22
_atom_site_aniso_U_33
_atom_site_aniso_U_23
_atom_site_aniso_U_13
_atom_site_aniso_U_12
Pt 0.0474(4) 0.0512(4) 0.0373(4) 0.000 0.0089(3) 0.000
Cu 0.0609(11) 0.0686(11) 0.0471(9) 0.0059(8) 0.0005(7) -0.0111(8)
Cl 0.103(4) 0.093(3) 0.082(3) -0.016(3) 0.019(3) -0.009(3)
S 0.062(2) 0.0542(19) 0.0396(16) 0.0043(14) 0.0044(14) -0.0059(15)
P1 0.0466(19) 0.0534(19) 0.0476(18) -0.0091(15) 0.0165(14) -0.0102(15)
P3 0.0439(18) 0.069(2) 0.0392(16) -0.0019(15) 0.0048(14) -0.0056(16)
O11 0.46(5) 0.25(3) 0.23(3) -0.02(3) 0.23(3) -0.08(3)
O12 0.34(4) 0.20(3) 0.35(4) -0.07(3) -0.21(4) 0.10(3)
O13 0.22(2) 0.168(17) 0.161(17) -0.067(15) 0.081(15) -0.007(16)
O14 0.184(19) 0.164(17) 0.19(2) -0.062(15) -0.056(15) -0.024(15)
C1 0.046(8) 0.078(10) 0.066(9) -0.023(8) 0.004(6) -0.010(7)
C2 0.087(11) 0.061(9) 0.056(8) 0.006(7) 0.002(7) -0.011(8)
C11 0.067(9) 0.069(10) 0.072(10) -0.006(8) 0.021(8) -0.029(8)
C12 0.116(16) 0.064(11) 0.151(19) -0.026(11) 0.079(14) -0.022(10)
C13 0.19(3) 0.073(14) 0.30(4) -0.037(19) 0.16(3) -0.038(16)
C14 0.19(3) 0.093(17) 0.26(4) -0.04(2) 0.14(3) -0.058(18)
C15 0.093(14) 0.120(17) 0.134(18) -0.036(14) 0.063(13) -0.045(13)
C16 0.067(10) 0.077(10) 0.073(10) -0.013(8) 0.030(8) -0.022(8)
C21 0.053(8) 0.090(11) 0.050(8) -0.005(7) 0.004(6) -0.012(8)
C22 0.078(12) 0.158(19) 0.075(12) -0.043(13) 0.006(10) 0.002(12)
C23 0.14(2) 0.18(3) 0.064(12) -0.029(15) -0.020(14) -0.05(2)
C24 0.081(15) 0.18(3) 0.111(19) -0.002(19) -0.013(13) -0.001(16)
C25 0.058(10) 0.128(17) 0.099(14) -0.008(13) -0.003(10) -0.005(10)
C26 0.051(8) 0.095(12) 0.063(9) -0.003(8) 0.002(7) -0.004(8)
C31 0.047(8) 0.100(12) 0.028(6) 0.007(7) 0.003(5) -0.008(7)
C32 0.067(10) 0.119(14) 0.058(9) 0.017(9) 0.021(7) -0.003(9)
C33 0.076(12) 0.148(19) 0.074(12) 0.022(13) 0.032(9) -0.003(13)
C34 0.086(13) 0.15(2) 0.068(11) 0.004(13) 0.039(10) 0.019(14)
C35 0.088(12) 0.117(15) 0.063(10) -0.024(10) 0.008(9) 0.005(11)
C36 0.060(9) 0.094(12) 0.048(8) -0.015(8) 0.001(7) -0.002(8)
C41 0.054(8) 0.083(10) 0.032(6) 0.005(6) 0.009(5) -0.017(7)
C42 0.067(10) 0.120(14) 0.045(8) -0.001(8) -0.004(7) 0.003(10)
C43 0.078(12) 0.142(18) 0.061(10) 0.013(11) -0.010(9) 0.016(11)
C44 0.065(11) 0.154(19) 0.056(9) 0.017(12) -0.012(8) -0.029(12)
C45 0.076(11) 0.119(14) 0.047(8) -0.005(9) -0.002(8) -0.037(11)
C46 0.055(8) 0.078(10) 0.056(8) -0.010(7) 0.006(7) -0.013(7)
C52 0.102(15) 0.102(15) 0.099(14) -0.011(12) 0.003(12) -0.038(12)
C53 0.108(17) 0.113(18) 0.119(18) 0.014(15) -0.012(14) -0.026(14)
C54 0.15(2) 0.090(15) 0.109(17) -0.012(13) 0.021(16) -0.060(15)
C55 0.19(3) 0.088(16) 0.17(3) 0.033(17) -0.06(2) -0.036(17)
C56 0.16(2) 0.106(18) 0.13(2) 0.032(16) -0.036(18) -0.011(16)
C57 0.098(15) 0.16(2) 0.065(11) 0.026(13) -0.030(10) 0.002(14)
C58 0.095(14) 0.132(18) 0.073(12) 0.031(12) -0.025(10) -0.039(13)
C59 0.083(12) 0.132(17) 0.070(11) 0.023(11) 0.002(10) -0.025(12)
C61 0.081(11) 0.088(12) 0.055(9) 0.003(8) 0.005(8) -0.005(9)
C62 0.099(13) 0.070(11) 0.068(10) -0.002(8) 0.016(9) -0.012(9)
C63 0.115(16) 0.098(14) 0.079(12) 0.004(11) 0.000(11) -0.015(12)
C64 0.109(15) 0.115(16) 0.072(12) 0.023(11) -0.013(11) 0.012(12)
N1 0.065(8) 0.062(7) 0.062(7) 0.004(6) -0.006(6) -0.015(6)
N2 0.058(7) 0.083(9) 0.047(6) 0.003(6) 0.004(5) -0.023(6)
C01 0.12(3) 0.045(19) 0.19(5) 0.02(2) 0.05(3) 0.00(2)
C04 0.00(2) 0.01(2) 0.47(9) 0.02(3) -0.15(4) 0.075(16)
C04' 0.00(2) 0.01(2) 0.47(9) 0.02(3) -0.15(4) 0.075(16)
O01 0.12(3) 0.09(2) 0.30(5) 0.00(3) 0.05(3) 0.04(2)

loop_
_atom_type_symbol
_atom_type_description
_atom_type_scat_dispersion_real
_atom_type_scat_dispersion_imag
_atom_type_scat_source
C C 0.0033 0.0016 'International Tables Vol C Tables 4.2.6.8 and 6.1.1.4'
H H 0.0000 0.0000 'International Tables Vol C Tables 4.2.6.8 and 6.1.1.4'
N N 0.0061 0.0033 'International Tables Vol C Tables 4.2.6.8 and 6.1.1.4'
O O 0.0106 0.0060 'International Tables Vol C Tables 4.2.6.8 and 6.1.1.4'
F F 0.0171 0.0103 'International Tables Vol C Tables 4.2.6.8 and 6.1.1.4'
P P 0.1023 0.0942 'International Tables Vol C Tables 4.2.6.8 and 6.1.1.4'
S S 0.1246 0.1234 'International Tables Vol C Tables 4.2.6.8 and 6.1.1.4'
Cl Cl 0.1484 0.1585 'International Tables Vol C Tables 4.2.6.8 and 6.1.1.4'
Cu Cu 0.3201 1.2651 'International Tables Vol C Tables 4.2.6.8 and 6.1.1.4'
Pt Pt -1.7033 8.3905 'International Tables Vol C Tables 4.2.6.8 and 6.1.1.4'

loop_
_geom_angle_atom_site_label_1
_geom_angle_atom_site_label_2
_geom_angle_atom_site_label_3
_geom_angle
_geom_angle_site_symmetry_1
_geom_angle_site_symmetry_3
_geom_angle_publ_flag
P1 Pt P1 96.67(18) . 2 ?
P1 Pt S 175.00(12) . 2 ?
P1 Pt S 88.29(12) 2 2 ?
P1 Pt S 88.29(12) . . ?
P1 Pt S 175.00(12) 2 . ?
S Pt S 86.75(16) 2 . ?
N2 Cu N1 82.1(5) . . ?
N2 Cu P3 130.8(4) . . ?
N1 Cu P3 122.8(4) . . ?
N2 Cu S 102.6(3) . . ?
N1 Cu S 107.4(4) . . ?
P3 Cu S 107.50(13) . . ?
O11 Cl O14 114.8(18) . . ?
O11 Cl O12 113(3) . . ?
O14 Cl O12 102.8(16) . . ?
O11 Cl O13 108.4(17) . . ?
O14 Cl O13 114.0(14) . . ?
O12 Cl O13 103.7(18) . . ?
C2 S Pt 103.2(5) . . ?
C2 S Cu 107.2(5) . . ?
Pt S Cu 112.97(15) . . ?
C1 P1 C11 104.9(7) . . ?
C1 P1 C21 105.1(7) . . ?
C11 P1 C21 96.4(7) . . ?
C1 P1 Pt 114.7(4) . . ?
C11 P1 Pt 118.2(5) . . ?
C21 P1 Pt 115.4(5) . . ?
C41 P3 C1 102.6(7) . . ?
C41 P3 C31 102.3(6) . . ?
C1 P3 C31 102.4(7) . . ?
C41 P3 Cu 112.9(5) . . ?
C1 P3 Cu 116.9(5) . . ?
C31 P3 Cu 117.6(5) . . ?
P1 C1 P3 115.4(8) . . ?
P1 C1 H1A 108.4 . . ?
P3 C1 H1A 108.4 . . ?
P1 C1 H1B 108.4 . . ?
P3 C1 H1B 108.4 . . ?
H1A C1 H1B 107.5 . . ?
C2 C2 S 110.2(9) 2 . ?
C2 C2 H2A 109.6 2 . ?
S C2 H2A 109.6 . . ?
C2 C2 H2B 109.6 2 . ?
S C2 H2B 109.6 . . ?
H2A C2 H2B 108.1 . . ?
C12 C11 C16 118.1(14) . . ?
C12 C11 P1 124.3(12) . . ?
C16 C11 P1 117.6(12) . . ?
C11 C12 C13 121.4(17) . . ?
C11 C12 H12A 119.3 . . ?
C13 C12 H12A 119.3 . . ?
C14 C13 C12 118(2) . . ?
C14 C13 H13A 120.9 . . ?
C12 C13 H13A 120.9 . . ?
C15 C14 C13 121(2) . . ?
C15 C14 H14A 119.5 . . ?
C13 C14 H14A 119.5 . . ?
C16 C15 C14 119.5(17) . . ?
C16 C15 H15A 120.3 . . ?
C14 C15 H15A 120.3 . . ?
C15 C16 C11 121.6(16) . . ?
C15 C16 H16A 119.2 . . ?
C11 C16 H16A 119.2 . . ?
C26 C21 C22 118.0(15) . . ?
C26 C21 P1 121.6(11) . . ?
C22 C21 P1 119.5(14) . . ?
C21 C22 C23 117(2) . . ?
C21 C22 H22A 121.4 . . ?
C23 C22 H22A 121.4 . . ?
C24 C23 C22 122(2) . . ?
C24 C23 H23A 119.0 . . ?
C22 C23 H23A 119.0 . . ?
C23 C24 C25 120(2) . . ?
C23 C24 H24A 119.9 . . ?
C25 C24 H24A 119.9 . . ?
C24 C25 C26 119(2) . . ?
C24 C25 H25A 120.6 . . ?
C26 C25 H25A 120.6 . . ?
C21 C26 C25 123.6(17) . . ?
C21 C26 H26A 118.2 . . ?
C25 C26 H26A 118.2 . . ?
C32 C31 C36 121.1(14) . . ?
C32 C31 P3 115.1(13) . . ?
C36 C31 P3 123.8(11) . . ?
C31 C32 C33 117.8(18) . . ?
C31 C32 H32A 121.1 . . ?
C33 C32 H32A 121.1 . . ?
C34 C33 C32 121.0(18) . . ?
C34 C33 H33A 119.5 . . ?
C32 C33 H33A 119.5 . . ?
C33 C34 C35 121.4(17) . . ?
C33 C34 H34A 119.3 . . ?
C35 C34 H34A 119.3 . . ?
C34 C35 C36 120.0(18) . . ?
C34 C35 H35A 120.0 . . ?
C36 C35 H35A 120.0 . . ?
C31 C36 C35 118.5(16) . . ?
C31 C36 H36A 120.7 . . ?
C35 C36 H36A 120.7 . . ?
C42 C41 C46 118.2(13) . . ?
C42 C41 P3 123.1(11) . . ?
C46 C41 P3 118.7(12) . . ?
C41 C42 C43 122.7(17) . . ?
C41 C42 H42A 118.6 . . ?
C43 C42 H42A 118.6 . . ?
C42 C43 C44 118.5(18) . . ?
C42 C43 H43A 120.8 . . ?
C44 C43 H43A 120.8 . . ?
C45 C44 C43 121.1(16) . . ?
C45 C44 H44A 119.4 . . ?
C43 C44 H44A 119.4 . . ?
C44 C45 C46 118.5(17) . . ?
C44 C45 H45A 120.7 . . ?
C46 C45 H45A 120.7 . . ?
C41 C46 C45 120.9(16) . . ?
C41 C46 H46A 119.5 . . ?
C45 C46 H46A 119.5 . . ?
N1 C52 C53 127(2) . . ?
N1 C52 H52A 116.5 . . ?
C53 C52 H52A 116.5 . . ?
C54 C53 C52 117(2) . . ?
C54 C53 H53A 121.3 . . ?
C52 C53 H53A 121.3 . . ?
C53 C54 C63 119(2) . . ?
C53 C54 H54A 120.5 . . ?
C63 C54 H54A 120.5 . . ?
C56 C55 C63 121(2) . . ?
C56 C55 H55A 119.5 . . ?
C63 C55 H55A 119.5 . . ?
C55 C56 C64 122(2) . . ?
C55 C56 H56A 119.0 . . ?
C64 C56 H56A 119.0 . . ?
C58 C57 C64 119.6(18) . . ?
C58 C57 H57A 120.2 . . ?
C64 C57 H57A 120.2 . . ?
C57 C58 C59 116.3(19) . . ?
C57 C58 H58A 121.9 . . ?
C59 C58 H58A 121.9 . . ?
N2 C59 C58 129(2) . . ?
N2 C59 H59A 115.3 . . ?
C58 C59 H59A 115.3 . . ?
N2 C61 C64 122.7(17) . . ?
N2 C61 C62 116.8(15) . . ?
C64 C61 C62 120.4(17) . . ?
N1 C62 C63 122.8(17) . . ?
N1 C62 C61 118.3(15) . . ?
C63 C62 C61 118.9(17) . . ?
C62 C63 C54 118(2) . . ?
C62 C63 C55 120(2) . . ?
C54 C63 C55 123(2) . . ?
C61 C64 C57 117(2) . . ?
C61 C64 C56 118(2) . . ?
C57 C64 C56 124.9(19) . . ?
C52 N1 C62 116.0(16) . . ?
C52 N1 Cu 134.1(13) . . ?
C62 N1 Cu 109.8(10) . . ?
C59 N2 C61 114.7(15) . . ?
C59 N2 Cu 133.0(12) . . ?
C61 N2 Cu 111.7(10) . . ?
O01 C01 C02 104(4) . . ?
C01 C02 C02 161(6) . 2_655 ?
O01 C03 C04 111(3) . . ?
O01 C03 C04' 111(3) . . ?
C04 C03 C04' 18.4(8) . . ?
C01 O01 C03 132(4) . . ?

loop_
_geom_bond_atom_site_label_1
_geom_bond_atom_site_label_2
_geom_bond_distance
_geom_bond_site_symmetry_2
_geom_bond_publ_flag
Pt P1 2.295(3) . ?
Pt P1 2.295(3) 2 ?
Pt S 2.322(3) 2 ?
Pt S 2.322(3) . ?
Cu N2 2.055(12) . ?
Cu N1 2.078(12) . ?
Cu P3 2.196(4) . ?
Cu S 2.324(4) . ?
Cl O11 1.30(2) . ?
Cl O14 1.340(18) . ?
Cl O12 1.35(2) . ?
Cl O13 1.360(17) . ?
S C2 1.821(14) . ?
P1 C1 1.819(13) . ?
P1 C11 1.821(14) . ?
P1 C21 1.831(15) . ?
P3 C41 1.817(13) . ?
P3 C1 1.833(15) . ?
P3 C31 1.833(14) . ?
C1 H1A 0.9700 . ?
C1 H1B 0.9700 . ?
C2 C2 1.46(3) 2 ?
C2 H2A 0.9700 . ?
C2 H2B 0.9700 . ?
C11 C12 1.35(2) . ?
C11 C16 1.389(19) . ?
C12 C13 1.39(3) . ?
C12 H12A 0.9300 . ?
C13 C14 1.38(3) . ?
C13 H13A 0.9300 . ?
C14 C15 1.35(3) . ?
C14 H14A 0.9300 . ?
C15 C16 1.35(2) . ?
C15 H15A 0.9300 . ?
C16 H16A 0.9300 . ?
C21 C26 1.35(2) . ?
C21 C22 1.38(2) . ?
C22 C23 1.42(3) . ?
C22 H22A 0.9300 . ?
C23 C24 1.32(3) . ?
C23 H23A 0.9300 . ?
C24 C25 1.34(3) . ?
C24 H24A 0.9300 . ?
C25 C26 1.37(2) . ?
C25 H25A 0.9300 . ?
C26 H26A 0.9300 . ?
C31 C32 1.39(2) . ?
C31 C36 1.39(2) . ?
C32 C33 1.43(2) . ?
C32 H32A 0.9300 . ?
C33 C34 1.33(3) . ?
C33 H33A 0.9300 . ?
C34 C35 1.38(3) . ?
C34 H34A 0.9300 . ?
C35 C36 1.41(2) . ?
C35 H35A 0.9300 . ?
C36 H36A 0.9300 . ?
C41 C42 1.36(2) . ?
C41 C46 1.38(2) . ?
C42 C43 1.39(2) . ?
C42 H42A 0.9300 . ?
C43 C44 1.39(3) . ?
C43 H43A 0.9300 . ?
C44 C45 1.37(3) . ?
C44 H44A 0.9300 . ?
C45 C46 1.43(2) . ?
C45 H45A 0.9300 . ?
C46 H46A 0.9300 . ?
C52 N1 1.24(2) . ?
C52 C53 1.43(3) . ?
C52 H52A 0.9300 . ?
C53 C54 1.32(3) . ?
C53 H53A 0.9300 . ?
C54 C63 1.42(3) . ?
C54 H54A 0.9300 . ?
C55 C56 1.32(3) . ?
C55 C63 1.44(3) . ?
C55 H55A 0.9300 . ?
C56 C64 1.46(3) . ?
C56 H56A 0.9300 . ?
C57 C58 1.30(3) . ?
C57 C64 1.44(3) . ?
C57 H57A 0.9300 . ?
C58 C59 1.40(2) . ?
C58 H58A 0.9300 . ?
C59 N2 1.25(2) . ?
C59 H59A 0.9300 . ?
C61 N2 1.36(2) . ?
C61 C64 1.39(2) . ?
C61 C62 1.45(2) . ?
C62 N1 1.37(2) . ?
C62 C63 1.39(2) . ?
C01 O01 1.410(19) . ?
C01 C02 1.54(2) . ?
C02 C02 1.85(10) 2_655 ?
C03 O01 1.42(2) . ?
C03 C04 1.52(2) . ?
C03 C04' 1.53(2) . ?
O02 C05 1.42(2) . ?
